data_2212865
loop_
_publ_author_name
'Booth, Kathrine V.'
'Watkin, David J.'
'Jenkinson, Sarah F.'
'Fleet, George W. J.'

_publ_section_title 2-Azido-2-deoxy-2,4-<i>C</i>-dimethyl-3,4-<i>O</i>-isopropylidene-<small>L</small>-ribono-1,5-lactone
_journal_coeditor_code FL2104
_journal_issue 4
_journal_name_full 'Acta Crystallographica Section E'
_journal_page_first o1759
_journal_page_last o1760
_journal_paper_doi 10.1107/S1600536807010598
_journal_volume 63
_journal_year 2007
_chemical_formula_iupac 'C10 H15 N3 O4'
_chemical_formula_moiety 'C10 H15 N3 O4'
_chemical_formula_sum 'C10 H15 N3 O4'
_chemical_formula_weight 241.25
_chemical_name_systematic
;
2-Azido-2-deoxy-2,4-<i>C</i>-dimethyl-3,4-<i>O</i>-isopropylidene-L-ribono-
1,5-lactone
;
_space_group_IT_number 19
_symmetry_cell_setting orthorhombic
_symmetry_space_group_name_Hall 'P 2ac 2ab'
_symmetry_space_group_name_H-M 'P 21 21 21'
_atom_sites_solution_hydrogens geom
_atom_sites_solution_primary direct
_audit_creation_method CRYSTALS_ver_12.84
_cell_angle_alpha 90
_cell_angle_beta 90
_cell_angle_gamma 90
_cell_formula_units_Z 4
_cell_length_a 6.21650(10)
_cell_length_b 9.7821(2)
_cell_length_c 19.3880(5)
_cell_measurement_reflns_used 1568
_cell_measurement_temperature 150
_cell_measurement_theta_max 27
_cell_measurement_theta_min 5
_cell_volume 1178.99(4)
_computing_cell_refinement 'DENZO and SCALEPACK (Otwinowski & Minor, 1997)'
_computing_data_collection 'COLLECT (Nonius, 2001)'
_computing_data_reduction 'DENZO and SCALEPACK'
_computing_molecular_graphics 'CAMERON (Watkin <i>et al.</i>,  1996)'
_computing_publication_material CRYSTALS
_computing_structure_refinement 'CRYSTALS (Betteridge <i>et al.</i>,  2003)'
_computing_structure_solution 'SIR92 (Altomare <i>et al.</i>,  1994)'
_diffrn_ambient_temperature 150
_diffrn_measured_fraction_theta_full 0.989
_diffrn_measured_fraction_theta_max 0.989
_diffrn_measurement_device_type 'Nonius KappaCCD area-detector'
_diffrn_measurement_method \w
_diffrn_radiation_monochromator graphite
_diffrn_radiation_type 'Mo K\a'
_diffrn_radiation_wavelength 0.71073
_diffrn_reflns_av_R_equivalents 0.075
_diffrn_reflns_limit_h_max 8
_diffrn_reflns_limit_h_min -8
_diffrn_reflns_limit_k_max 12
_diffrn_reflns_limit_k_min -12
_diffrn_reflns_limit_l_max 25
_diffrn_reflns_limit_l_min -24
_diffrn_reflns_number 18956
_diffrn_reflns_theta_full 26.860
_diffrn_reflns_theta_max 27.408
_diffrn_reflns_theta_min 5.228
_diffrn_standards_number 0
_exptl_absorpt_coefficient_mu 0.106
_exptl_absorpt_correction_T_max 0.99
_exptl_absorpt_correction_T_min 0.90
_exptl_absorpt_correction_type multi-scan
_exptl_absorpt_process_details 'DENZO and SCALEPACK (Otwinowski & Minor, 1997)'
_exptl_crystal_colour colourless
_exptl_crystal_density_diffrn 1.359
_exptl_crystal_description plate
_exptl_crystal_F_000 512
_exptl_crystal_size_max 0.50
_exptl_crystal_size_mid 0.10
_exptl_crystal_size_min 0.05
_refine_diff_density_max 0.23
_refine_diff_density_min -0.21
_refine_ls_extinction_method none
_refine_ls_goodness_of_fit_ref 0.9148
_refine_ls_hydrogen_treatment constr
_refine_ls_matrix_type full
_refine_ls_number_parameters 154
_refine_ls_number_reflns 1552
_refine_ls_number_restraints 0
_refine_ls_R_factor_all 0.0422
_refine_ls_R_factor_gt 0.0317
_refine_ls_shift/su_max 0.000294
_refine_ls_structure_factor_coef Fsqd
_refine_ls_weighting_details 'w = 1/[\s^2^(F^2^) + (0.04P)^2^ + 0.14P], where P=[max(Fo^2^,0) + 2Fc^2^]/3'
_refine_ls_weighting_scheme calc
_refine_ls_wR_factor_all 0.0732
_refine_ls_wR_factor_gt 0.0698
_refine_ls_wR_factor_ref 0.0732
_reflns_number_gt 1279
_reflns_number_total 1552
_reflns_threshold_expression I>2\s(I)
_cod_data_source_file fl2104.cif
_cod_data_source_block I
_cod_database_code 2212865
_cod_database_fobs_code 2212865

loop_
_symmetry_equiv_pos_as_xyz
'x, y ,z'
'x+1/2, -y+1/2, -z'
'-x, y+1/2, -z+1/2'
'-x+1/2, -y, z+1/2'

loop_
_atom_site_type_symbol
_atom_site_label
_atom_site_fract_x
_atom_site_fract_y
_atom_site_fract_z
_atom_site_U_iso_or_equiv
_atom_site_adp_type
_atom_site_occupancy
C C1 0.2285(3) 0.55253(17) 0.29727(9) 0.0256 Uani 1.0000
C C2 0.3392(3) 0.50533(16) 0.36370(8) 0.0250 Uani 1.0000
C C3 0.2553(3) 0.36633(17) 0.39117(9) 0.0263 Uani 1.0000
O O4 0.2024(2) 0.39663(11) 0.46208(6) 0.0300 Uani 1.0000
C C5 0.2861(3) 0.52729(17) 0.47991(8) 0.0302 Uani 1.0000
O O6 0.2846(2) 0.60142(11) 0.41612(5) 0.0273 Uani 1.0000
C C7 0.1332(4) 0.5957(2) 0.52936(10) 0.0424 Uani 1.0000
C C8 0.5142(3) 0.5160(2) 0.50750(10) 0.0449 Uani 1.0000
C C9 0.0479(3) 0.32281(17) 0.35639(10) 0.0299 Uani 1.0000
O O10 -0.09452(18) 0.43543(12) 0.34044(6) 0.0307 Uani 1.0000
C C11 -0.0156(3) 0.54661(17) 0.30818(9) 0.0262 Uani 1.0000
O O12 -0.1382(2) 0.63484(13) 0.29069(7) 0.0361 Uani 1.0000
C C13 0.4179(3) 0.25119(18) 0.38671(10) 0.0358 Uani 1.0000
N N14 0.2947(2) 0.69295(14) 0.27860(7) 0.0289 Uani 1.0000
N N15 0.2285(2) 0.78922(15) 0.31426(7) 0.0291 Uani 1.0000
N N16 0.1835(3) 0.88907(16) 0.33958(8) 0.0410 Uani 1.0000
C C17 0.3008(3) 0.46816(18) 0.23473(8) 0.0339 Uani 1.0000
H H21 0.4979 0.5028 0.3566 0.0300 Uiso 1.0000
H H71 0.1890 0.6845 0.5417 0.0617 Uiso 1.0000
H H72 0.1280 0.5389 0.5712 0.0622 Uiso 1.0000
H H73 -0.0110 0.6036 0.5084 0.0624 Uiso 1.0000
H H81 0.5607 0.6065 0.5227 0.0669 Uiso 1.0000
H H82 0.5167 0.4542 0.5470 0.0673 Uiso 1.0000
H H83 0.6127 0.4825 0.4718 0.0674 Uiso 1.0000
H H91 -0.0306 0.2640 0.3894 0.0369 Uiso 1.0000
H H92 0.0809 0.2734 0.3125 0.0376 Uiso 1.0000
H H131 0.3511 0.1657 0.4016 0.0530 Uiso 1.0000
H H132 0.5402 0.2727 0.4163 0.0534 Uiso 1.0000
H H133 0.4648 0.2404 0.3383 0.0536 Uiso 1.0000
H H171 0.2227 0.5022 0.1936 0.0503 Uiso 1.0000
H H172 0.4540 0.4839 0.2297 0.0505 Uiso 1.0000
H H173 0.2677 0.3710 0.2433 0.0493 Uiso 1.0000

loop_
_atom_site_aniso_label
_atom_site_aniso_U_11
_atom_site_aniso_U_22
_atom_site_aniso_U_33
_atom_site_aniso_U_12
_atom_site_aniso_U_13
_atom_site_aniso_U_23
C1 0.0259(9) 0.0222(8) 0.0288(8) -0.0018(8) 0.0038(8) 0.0023(7)
C2 0.0219(8) 0.0238(8) 0.0294(8) -0.0006(8) 0.0015(7) 0.0010(7)
C3 0.0267(9) 0.0251(8) 0.0272(8) 0.0005(8) 0.0013(8) 0.0032(7)
O4 0.0361(7) 0.0270(6) 0.0269(6) -0.0045(6) 0.0024(5) 0.0024(5)
C5 0.0373(10) 0.0279(9) 0.0255(8) -0.0049(9) -0.0046(8) 0.0059(7)
O6 0.0334(7) 0.0237(6) 0.0249(6) -0.0017(6) -0.0027(6) 0.0025(5)
C7 0.0593(13) 0.0366(10) 0.0312(9) -0.0036(11) 0.0049(10) -0.0012(8)
C8 0.0530(12) 0.0408(11) 0.0408(11) -0.0063(11) -0.0179(10) 0.0078(10)
C9 0.0301(9) 0.0235(8) 0.0361(9) -0.0022(8) 0.0008(8) 0.0024(8)
O10 0.0235(6) 0.0286(6) 0.0399(6) -0.0014(6) -0.0005(6) 0.0063(6)
C11 0.0280(9) 0.0267(8) 0.0240(8) -0.0013(8) -0.0017(8) -0.0003(8)
O12 0.0291(7) 0.0358(7) 0.0434(7) 0.0039(6) -0.0028(6) 0.0073(6)
C13 0.0339(9) 0.0277(9) 0.0459(10) 0.0054(9) 0.0033(9) 0.0046(9)
N14 0.0330(8) 0.0260(7) 0.0276(7) -0.0027(7) 0.0056(7) 0.0021(6)
N15 0.0313(8) 0.0287(8) 0.0273(7) -0.0055(7) 0.0026(7) 0.0055(7)
N16 0.0546(10) 0.0283(8) 0.0401(9) 0.0005(9) 0.0089(9) -0.0024(7)
C17 0.0383(10) 0.0329(10) 0.0306(9) 0.0001(9) 0.0091(9) -0.0007(8)

loop_
_atom_type_symbol
_atom_type_scat_dispersion_real
_atom_type_scat_dispersion_imag
_atom_type_scat_source
C 0.0033 0.0016 'International Tables Vol C 4.2.6.8 and 6.1.1.4'
H 0.0000 0.0000 'International Tables Vol C 4.2.6.8 and 6.1.1.4'
N 0.0061 0.0033 'International Tables Vol C 4.2.6.8 and 6.1.1.4'
O 0.0106 0.0060 'International Tables Vol C 4.2.6.8 and 6.1.1.4'

loop_
_geom_angle_atom_site_label_1
_geom_angle_atom_site_label_2
_geom_angle_atom_site_label_3
_geom_angle
_geom_angle_publ_flag
C2 C1 C11 108.51(14) no
C2 C1 N14 111.14(14) no
C11 C1 N14 110.15(14) no
C2 C1 C17 111.76(13) no
C11 C1 C17 112.25(15) no
N14 C1 C17 102.97(13) no
C1 C2 C3 113.71(14) no
C1 C2 O6 107.08(12) no
C3 C2 O6 104.67(12) no
C1 C2 H21 109.7 no
C3 C2 H21 111.0 no
O6 C2 H21 110.5 no
C2 C3 O4 102.92(13) no
C2 C3 C9 112.30(14) no
O4 C3 C9 106.70(14) no
C2 C3 C13 114.07(13) no
O4 C3 C13 111.02(14) no
C9 C3 C13 109.45(14) no
C3 O4 C5 109.42(13) no
O4 C5 O6 104.03(12) no
O4 C5 C7 108.85(15) no
O6 C5 C7 108.69(14) no
O4 C5 C8 111.17(15) no
O6 C5 C8 110.26(14) no
C7 C5 C8 113.39(16) no
C5 O6 C2 106.27(11) no
C5 C7 H71 109.3 no
C5 C7 H72 107.2 no
H71 C7 H72 108.4 no
C5 C7 H73 110.3 no
H71 C7 H73 110.9 no
H72 C7 H73 110.7 no
C5 C8 H81 108.4 no
C5 C8 H82 109.6 no
H81 C8 H82 108.7 no
C5 C8 H83 111.0 no
H81 C8 H83 109.4 no
H82 C8 H83 109.7 no
C3 C9 O10 113.69(13) no
C3 C9 H91 107.2 no
O10 C9 H91 106.2 no
C3 C9 H92 109.8 no
O10 C9 H92 108.2 no
H91 C9 H92 111.7 no
C9 O10 C11 119.43(13) no
C1 C11 O10 117.05(15) no
C1 C11 O12 124.19(16) no
O10 C11 O12 118.75(15) no
C3 C13 H131 109.6 no
C3 C13 H132 109.0 no
H131 C13 H132 110.0 no
C3 C13 H133 109.3 no
H131 C13 H133 108.3 no
H132 C13 H133 110.6 no
C1 N14 N15 118.48(13) no
N14 N15 N16 169.52(16) no
C1 C17 H171 108.2 no
C1 C17 H172 106.4 no
H171 C17 H172 110.3 no
C1 C17 H173 108.9 no
H171 C17 H173 110.9 no
H172 C17 H173 112.0 no

loop_
_geom_bond_atom_site_label_1
_geom_bond_atom_site_label_2
_geom_bond_distance
_geom_bond_publ_flag
C1 C2 1.532(2) no
C1 C11 1.533(2) no
C1 N14 1.479(2) no
C1 C17 1.534(2) no
C2 C3 1.551(2) no
C2 O6 1.4254(19) no
C2 H21 0.996 no
C3 O4 1.444(2) no
C3 C9 1.516(2) no
C3 C13 1.516(2) no
O4 C5 1.422(2) no
C5 O6 1.4338(19) no
C5 C7 1.506(3) no
C5 C8 1.520(3) no
C7 H71 0.966 no
C7 H72 0.985 no
C7 H73 0.987 no
C8 H81 0.977 no
C8 H82 0.976 no
C8 H83 0.981 no
C9 O10 1.447(2) no
C9 H91 0.989 no
C9 H92 0.999 no
O10 C11 1.347(2) no
C11 O12 1.200(2) no
C13 H131 0.977 no
C13 H132 0.976 no
C13 H133 0.988 no
N14 N15 1.239(2) no
N15 N16 1.128(2) no
C17 H171 0.992 no
C17 H172 0.970 no
C17 H173 0.986 no

loop_
_cod_related_entry_id
_cod_related_entry_database
_cod_related_entry_code
1 ChemSpider 21185371
